data_2014788
loop_
_publ_author_name
'Bulut, Ahmet'
'\.I\,cbudak, Hasan'
'Sezer, G\"ozde'
'Kazak, Canan'

_publ_section_title Bis(acesulfamato-\k^2^<i>N</i>^3^,<i>O</i>^4^)bis(2-aminopyrimidine-\k<i>N</i>^1^)copper(II)
_journal_issue 5
_journal_name_full 'Acta Crystallographica Section C'
_journal_page_first m228
_journal_page_last m230
_journal_paper_doi 10.1107/S0108270105008188
_journal_volume 61
_journal_year 2005
_chemical_formula_iupac '[Cu (C4 H4 N O4 S)2 (C4 H5 N3)2]'
_chemical_formula_moiety 'C16 H18 Cu N8 O8 S2'
_chemical_formula_sum 'C16 H18 Cu N8 O8 S2'
_chemical_formula_weight 578.04
_chemical_name_common
;
Bis(acesulfamato-\k^2^N^3^,O^4^)bis(2-aminopyrimidine-\kN^1^)copper(II)
;
_chemical_name_systematic
;
bis[6-methyl-1,2,3-oxathiazin-4(3H)-one
2,2-dioxide(1-)-\k^2^N^3^,O^4^]bis(2-aminopyrimidine-\kN^1^)copper(II)
;
_space_group_IT_number 14
_symmetry_cell_setting monoclinic
_symmetry_space_group_name_Hall '-P 2yn'
_symmetry_space_group_name_H-M 'P 1 21/n 1'
_atom_sites_solution_hydrogens geom
_atom_sites_solution_primary direct
_atom_sites_solution_secondary difmap
_audit_creation_method SHELXL-97
_cell_angle_alpha 90.00
_cell_angle_beta 113.227(6)
_cell_angle_gamma 90.00
_cell_formula_units_Z 2
_cell_length_a 10.6129(9)
_cell_length_b 8.9750(5)
_cell_length_c 12.6808(10)
_cell_measurement_reflns_used 12380
_cell_measurement_temperature 296(2)
_cell_measurement_theta_max 27.56
_cell_measurement_theta_min 2.09
_cell_volume 1109.96(15)
_computing_cell_refinement X-AREA
_computing_data_collection 'X-AREA (Stoe & Cie, 2002)'
_computing_data_reduction 'X-RED32 (Stoe & Cie, 2002)'
_computing_molecular_graphics 'ORTEP-3 (Burnett & Johnson, 1996)'
_computing_publication_material 'WinGX (Farrugia, 1999)'
_computing_structure_refinement 'SHELXL97 (Sheldrick, 1997)'
_computing_structure_solution 'SHELXS97 (Sheldrick, 1997)'
_diffrn_ambient_temperature 296(2)
_diffrn_detector_area_resol_mean 6.67
_diffrn_measured_fraction_theta_full 0.995
_diffrn_measured_fraction_theta_max 0.995
_diffrn_measurement_device_type 'STOE IPDS-II'
_diffrn_measurement_method ' \w'
_diffrn_radiation_monochromator 'plane graphite'
_diffrn_radiation_source 'sealed X-ray tube, 12 x 0.4 mm fine focus'
_diffrn_radiation_type MoK\a
_diffrn_radiation_wavelength 0.71073
_diffrn_reflns_av_R_equivalents 0.1212
_diffrn_reflns_av_sigmaI/netI 0.0765
_diffrn_reflns_limit_h_max 13
_diffrn_reflns_limit_h_min -13
_diffrn_reflns_limit_k_max 11
_diffrn_reflns_limit_k_min -11
_diffrn_reflns_limit_l_max 16
_diffrn_reflns_limit_l_min -16
_diffrn_reflns_number 16919
_diffrn_reflns_theta_full 27.20
_diffrn_reflns_theta_max 27.29
_diffrn_reflns_theta_min 2.09
_diffrn_standards_interval_count 0
_diffrn_standards_number 0
_exptl_absorpt_coefficient_mu 1.235
_exptl_absorpt_correction_T_max 0.5819
_exptl_absorpt_correction_T_min 0.4670
_exptl_absorpt_correction_type integration
_exptl_absorpt_process_details 'X-RED32 (Stoe & Cie, 2002)'
_exptl_crystal_colour blue
_exptl_crystal_density_diffrn 1.730
_exptl_crystal_density_method 'not measured'
_exptl_crystal_description prism
_exptl_crystal_F_000 590
_exptl_crystal_size_max 0.540
_exptl_crystal_size_mid 0.470
_exptl_crystal_size_min 0.200
_refine_diff_density_max 1.266
_refine_diff_density_min -0.690
_refine_ls_extinction_method none
_refine_ls_goodness_of_fit_ref 1.217
_refine_ls_hydrogen_treatment constr
_refine_ls_matrix_type full
_refine_ls_number_parameters 161
_refine_ls_number_reflns 2458
_refine_ls_number_restraints 0
_refine_ls_restrained_S_all 1.217
_refine_ls_R_factor_all 0.0486
_refine_ls_R_factor_gt 0.0456
_refine_ls_shift/su_max 0.001
_refine_ls_shift/su_mean 0.000
_refine_ls_structure_factor_coef Fsqd
_refine_ls_weighting_details 'calc w=1/[\s^2^(Fo^2^)+(0.0713P)^2^+0.1622P] where P=(Fo^2^+2Fc^2^)/3'
_refine_ls_weighting_scheme calc
_refine_ls_wR_factor_gt 0.1141
_refine_ls_wR_factor_ref 0.1156
_reflns_number_gt 2345
_reflns_number_total 2458
_reflns_threshold_expression I>2\s(I)
_cod_data_source_file fa1117.cif
_cod_data_source_block I
_cod_depositor_comments
;
The following automatic conversions were performed:
'_symmetry_cell_setting' value 'Monoclinic' changed to 'monoclinic'
according to '/home/saulius/struct/CIF-dictionaries/cif_core.dic'
dictionary named 'cif_core.dic' version 2.4.1 from 2010-06-29.

Automatic conversion script
Id: cif_fix_enum 1527 2010-12-29 10:47:43Z saulius 

The following automatic conversions were performed:

'_symmetry_cell_setting' value 'Monoclinic' changed to 'monoclinic'
according to /home/saulius/struct/CIF-dictionaries/cif_core.dic
dictionary named 'cif_core.dic' version 2.4.1 from 2010-06-29.

Automatic conversion script
Id: cif_fix_values 1715 2011-07-08 13:25:40Z adriana 
;
_cod_original_cell_volume 1109.96(14)
_cod_original_sg_symbol_H-M 'P 21/n'
_cod_database_code 2014788
_cod_database_fobs_code 2014788

loop_
_symmetry_equiv_pos_as_xyz
'x, y, z'
'-x+1/2, y+1/2, -z+1/2'
'-x, -y, -z'
'x-1/2, -y-1/2, z-1/2'

loop_
_atom_site_label
_atom_site_fract_x
_atom_site_fract_y
_atom_site_fract_z
_atom_site_U_iso_or_equiv
_atom_site_adp_type
_atom_site_calc_flag
_atom_site_refinement_flags
_atom_site_occupancy
_atom_site_disorder_assembly
_atom_site_disorder_group
_atom_site_type_symbol
C1 0.72164(19) 0.1135(2) -0.00912(16) 0.0298(4) Uani d . 1 . . C
C2 0.85671(19) 0.1692(2) 0.01033(17) 0.0347(4) Uani d . 1 . . C
H2 0.9131 0.2034 0.0829 0.042 Uiso calc R 1 . . H
C3 0.9020(2) 0.1723(2) -0.07398(19) 0.0364(4) Uani d . 1 . . C
C4 1.0415(2) 0.2159(3) -0.0634(3) 0.0523(6) Uani d . 1 . . C
H4A 1.1034 0.2129 0.0159 0.078 Uiso calc R 1 . . H
H4B 1.0389 0.3150 -0.0926 0.078 Uiso calc R 1 . . H
H4C 1.0724 0.1478 -0.1066 0.078 Uiso calc R 1 . . H
C5 0.66279(19) -0.2708(2) 0.11587(17) 0.0315(4) Uani d . 1 . . C
C6 0.6838(4) -0.4791(3) 0.0236(3) 0.0545(7) Uani d . 1 . . C
H6 0.7156 -0.5761 0.0258 0.065 Uiso calc R 1 . . H
C7 0.6122(3) -0.4163(3) -0.0825(2) 0.0507(6) Uani d . 1 . . C
H7 0.5969 -0.4671 -0.1504 0.061 Uiso calc R 1 . . H
C8 0.5650(2) -0.2745(2) -0.08194(19) 0.0400(4) Uani d . 1 . . C
H8 0.5159 -0.2275 -0.1515 0.048 Uiso calc R 1 . . H
Cu1 0.5000 0.0000 0.0000 0.02679(15) Uani d S 1 . . Cu
N1 0.63142(16) 0.0758(2) -0.11324(14) 0.0338(4) Uani d . 1 . . N
N2 0.58751(17) -0.20133(18) 0.01641(14) 0.0305(3) Uani d . 1 . . N
N3 0.7103(2) -0.4109(2) 0.12225(18) 0.0446(4) Uani d . 1 . . N
N4 0.6951(2) -0.1999(2) 0.21567(15) 0.0413(4) Uani d . 1 . . N
H4D 0.7436 -0.2440 0.2789 0.050 Uiso calc R 1 . . H
H4E 0.6675 -0.1101 0.2167 0.050 Uiso calc R 1 . . H
O1 0.68686(14) 0.09273(16) 0.07514(12) 0.0335(3) Uani d . 1 . . O
O2 0.82033(17) 0.12882(19) -0.18348(14) 0.0437(4) Uani d . 1 . . O
O3 0.6014(2) 0.0349(3) -0.31489(16) 0.0607(5) Uani d . 1 . . O
O4 0.61899(19) 0.28807(19) -0.24314(15) 0.0508(4) Uani d . 1 . . O
S1 0.65560(5) 0.13551(6) -0.22164(4) 0.03653(17) Uani d . 1 . . S

loop_
_atom_site_aniso_label
_atom_site_aniso_U_11
_atom_site_aniso_U_22
_atom_site_aniso_U_33
_atom_site_aniso_U_12
_atom_site_aniso_U_13
_atom_site_aniso_U_23
C1 0.0310(8) 0.0239(8) 0.0307(9) 0.0004(6) 0.0082(7) -0.0002(6)
C2 0.0297(9) 0.0352(10) 0.0331(9) -0.0039(7) 0.0058(7) -0.0019(7)
C3 0.0316(9) 0.0342(10) 0.0407(10) 0.0015(7) 0.0113(8) 0.0040(8)
C4 0.0363(11) 0.0551(15) 0.0680(16) -0.0005(10) 0.0234(11) 0.0116(12)
C5 0.0320(9) 0.0271(9) 0.0377(10) 0.0014(7) 0.0161(8) 0.0044(7)
C6 0.0770(19) 0.0263(10) 0.0728(18) 0.0078(10) 0.0431(16) -0.0002(10)
C7 0.0723(16) 0.0366(11) 0.0540(13) -0.0050(11) 0.0367(13) -0.0136(10)
C8 0.0490(11) 0.0369(11) 0.0360(10) -0.0052(9) 0.0188(9) -0.0064(8)
Cu1 0.0280(2) 0.0239(2) 0.0261(2) -0.00003(9) 0.00814(15) 0.00042(9)
N1 0.0308(8) 0.0371(9) 0.0296(8) -0.0056(6) 0.0075(6) -0.0007(6)
N2 0.0336(8) 0.0276(8) 0.0306(8) 0.0006(6) 0.0130(6) -0.0008(6)
N3 0.0559(11) 0.0294(9) 0.0535(11) 0.0089(8) 0.0267(10) 0.0079(8)
N4 0.0483(10) 0.0368(10) 0.0314(9) 0.0090(7) 0.0078(7) 0.0034(7)
O1 0.0345(7) 0.0346(7) 0.0294(7) -0.0035(5) 0.0104(5) -0.0008(5)
O2 0.0430(8) 0.0532(10) 0.0380(8) 0.0002(7) 0.0191(7) -0.0030(7)
O3 0.0761(14) 0.0649(11) 0.0339(9) -0.0209(10) 0.0141(9) -0.0175(8)
O4 0.0520(9) 0.0443(10) 0.0445(9) 0.0029(7) 0.0065(7) 0.0112(7)
S1 0.0389(3) 0.0386(3) 0.0262(3) -0.00461(18) 0.0065(2) -0.00175(18)

loop_
_atom_type_symbol
_atom_type_description
_atom_type_scat_dispersion_real
_atom_type_scat_dispersion_imag
_atom_type_scat_source
C C 0.0033 0.0016 'International Tables Vol C Tables 4.2.6.8 and 6.1.1.4'
H H 0.0000 0.0000 'International Tables Vol C Tables 4.2.6.8 and 6.1.1.4'
Cu Cu 0.3201 1.2651 'International Tables Vol C Tables 4.2.6.8 and 6.1.1.4'
N N 0.0061 0.0033 'International Tables Vol C Tables 4.2.6.8 and 6.1.1.4'
O O 0.0106 0.0060 'International Tables Vol C Tables 4.2.6.8 and 6.1.1.4'
S S 0.1246 0.1234 'International Tables Vol C Tables 4.2.6.8 and 6.1.1.4'

loop_
_geom_angle_atom_site_label_1
_geom_angle_atom_site_label_2
_geom_angle_atom_site_label_3
_geom_angle_site_symmetry_1
_geom_angle_site_symmetry_3
_geom_angle
_geom_angle_publ_flag
O1 C1 N1 . . 117.45(16) ?
O1 C1 C2 . . 120.23(17) ?
N1 C1 C2 . . 122.25(17) ?
C3 C2 C1 . . 121.16(18) ?
C3 C2 H2 . . 119.4 ?
C1 C2 H2 . . 119.4 ?
C2 C3 O2 . . 121.43(18) ?
C2 C3 C4 . . 126.5(2) ?
O2 C3 C4 . . 112.1(2) ?
C3 C4 H4A . . 109.5 ?
C3 C4 H4B . . 109.5 ?
H4A C4 H4B . . 109.5 ?
C3 C4 H4C . . 109.5 ?
H4A C4 H4C . . 109.5 ?
H4B C4 H4C . . 109.5 ?
N4 C5 N3 . . 116.01(19) ?
N4 C5 N2 . . 120.09(17) ?
N3 C5 N2 . . 123.89(18) ?
N3 C6 C7 . . 124.4(2) ?
N3 C6 H6 . . 117.8 ?
C7 C6 H6 . . 117.8 ?
C8 C7 C6 . . 115.9(2) ?
C8 C7 H7 . . 122.0 ?
C6 C7 H7 . . 122.0 ?
N2 C8 C7 . . 121.9(2) ?
N2 C8 H8 . . 119.1 ?
C7 C8 H8 . . 119.1 ?
N2 Cu1 O1 . 3_655 90.35(6) ?
N2 Cu1 O1 3_655 . 90.35(6) ?
N2 Cu1 O1 . . 89.65(6) ?
N2 Cu1 N1 . 3_655 92.08(6) ?
O1 Cu1 N1 . 3_655 121.21(5) ?
N2 Cu1 N1 3_655 . 92.08(6) ?
N2 Cu1 N1 . . 87.92(6) ?
O1 Cu1 N1 3_655 . 121.21(5) ?
O1 Cu1 N1 . . 58.79(5) y
C1 N1 S1 . . 118.27(13) ?
C1 N1 Cu1 . . 80.98(11) ?
S1 N1 Cu1 . . 157.12(10) ?
C8 N2 C5 . . 117.63(17) ?
C8 N2 Cu1 . . 116.00(14) ?
C5 N2 Cu1 . . 126.34(13) ?
C6 N3 C5 . . 116.2(2) ?
C5 N4 H4D . . 120.0 ?
C5 N4 H4E . . 120.0 ?
H4D N4 H4E . . 120.0 ?
C1 O1 Cu1 . . 102.76(11) ?
C3 O2 S1 . . 117.91(13) ?
O3 S1 O4 . . 117.64(13) ?
O3 S1 N1 . . 110.87(11) ?
O4 S1 N1 . . 111.49(11) ?
O3 S1 O2 . . 105.11(12) ?
O4 S1 O2 . . 105.92(10) ?
N1 S1 O2 . . 104.63(9) y

loop_
_geom_bond_atom_site_label_1
_geom_bond_atom_site_label_2
_geom_bond_site_symmetry_2
_geom_bond_distance
_geom_bond_publ_flag
C1 O1 . 1.274(2) y
C1 N1 . 1.333(3) y
C1 C2 . 1.444(3) ?
C2 C3 . 1.334(3) ?
C2 H2 . 0.9300 ?
C3 O2 . 1.372(3) ?
C3 C4 . 1.485(3) ?
C4 H4A . 0.9600 ?
C4 H4B . 0.9600 ?
C4 H4C . 0.9600 ?
C5 N4 . 1.335(3) ?
C5 N3 . 1.345(3) ?
C5 N2 . 1.350(3) ?
C6 N3 . 1.320(4) ?
C6 C7 . 1.379(4) ?
C6 H6 . 0.9300 ?
C7 C8 . 1.368(3) ?
C7 H7 . 0.9300 ?
C8 N2 . 1.345(3) ?
C8 H8 . 0.9300 ?
Cu1 N2 . 2.0046(16) y
Cu1 O1 . 2.0107(13) y
Cu1 N1 . 2.4597(16) y
N1 S1 . 1.5876(17) y
N4 H4D . 0.8600 ?
N4 H4E . 0.8600 ?
O2 S1 . 1.6207(17) ?
O3 S1 . 1.4172(18) ?
O4 S1 . 1.4200(17) ?

loop_
_geom_torsion_atom_site_label_1
_geom_torsion_atom_site_label_2
_geom_torsion_atom_site_label_3
_geom_torsion_atom_site_label_4
_geom_torsion_site_symmetry_1
_geom_torsion
O1 C1 C2 C3 . 170.64(19)
N1 C1 C2 C3 . -6.3(3)
C1 C2 C3 O2 . 2.8(3)
C1 C2 C3 C4 . -175.1(2)
N3 C6 C7 C8 . -1.2(4)
C6 C7 C8 N2 . 0.1(4)
O1 C1 N1 S1 . 165.36(14)
C2 C1 N1 S1 . -17.6(3)
O1 C1 N1 Cu1 . -1.48(16)
C2 C1 N1 Cu1 . 175.57(17)
N2 Cu1 N1 C1 3_655 90.13(12)
N2 Cu1 N1 C1 . -89.87(12)
O1 Cu1 N1 C1 3_655 -179.02(10)
O1 Cu1 N1 C1 . 0.98(10)
N2 Cu1 N1 S1 3_655 -58.8(3)
N2 Cu1 N1 S1 . 121.2(3)
O1 Cu1 N1 S1 3_655 32.0(3)
O1 Cu1 N1 S1 . -148.0(3)
C7 C8 N2 C5 . 2.1(3)
C7 C8 N2 Cu1 . -176.18(18)
N4 C5 N2 C8 . 176.02(19)
N3 C5 N2 C8 . -3.4(3)
N4 C5 N2 Cu1 . -5.9(3)
N3 C5 N2 Cu1 . 174.60(15)
O1 Cu1 N2 C8 3_655 61.72(15)
O1 Cu1 N2 C8 . -118.28(15)
N1 Cu1 N2 C8 3_655 120.50(15)
N1 Cu1 N2 C8 . -59.50(15)
O1 Cu1 N2 C5 3_655 -116.35(15)
O1 Cu1 N2 C5 . 63.65(15)
N1 Cu1 N2 C5 3_655 -57.57(16)
N1 Cu1 N2 C5 . 122.43(16)
C7 C6 N3 C5 . 0.0(4)
N4 C5 N3 C6 . -177.1(2)
N2 C5 N3 C6 . 2.4(3)
N1 C1 O1 Cu1 . 1.84(19)
C2 C1 O1 Cu1 . -175.28(15)
N2 Cu1 O1 C1 3_655 -93.25(12)
N2 Cu1 O1 C1 . 86.75(12)
N1 Cu1 O1 C1 3_655 178.97(11)
N1 Cu1 O1 C1 . -1.03(11)
C2 C3 O2 S1 . 23.6(3)
C4 C3 O2 S1 . -158.28(16)
C1 N1 S1 O3 . 150.47(18)
Cu1 N1 S1 O3 . -64.8(3)
C1 N1 S1 O4 . -76.40(18)
Cu1 N1 S1 O4 . 68.3(3)
C1 N1 S1 O2 . 37.64(18)
Cu1 N1 S1 O2 . -177.7(2)
C3 O2 S1 O3 . -157.88(17)
C3 O2 S1 O4 . 76.90(17)
C3 O2 S1 N1 . -41.02(17)
